data_7038216
loop_
_publ_author_name
'Stadelman, Bradley S.'
'Kimani, Martin M.'
'Bayse, Craig A.'
'McMillen, Colin D.'
'Brumaghim, Julia L.'

_publ_section_title
;
 Synthesis, characterization, DFT calculations, and electrochemical
 comparison of novel iron(ii) complexes with thione and selone ligands.
;
_journal_issue 11
_journal_name_full 'Dalton transactions (Cambridge, England : 2003)'
_journal_page_first 4697
_journal_page_last 4711
_journal_paper_doi 10.1039/c5dt03384e
_journal_volume 45
_journal_year 2016
_chemical_formula_sum 'C20 H32 B2 F8 Fe N8 S4'
_chemical_formula_weight 742.24
_space_group_crystal_system orthorhombic
_space_group_IT_number 60
_space_group_name_Hall '-P 2n 2ab'
_space_group_name_H-M_alt 'P b c n'
_symmetry_space_group_name_Hall '-P 2n 2ab'
_symmetry_space_group_name_H-M 'P b c n'
_atom_sites_solution_hydrogens geom
_atom_sites_solution_primary direct
_atom_sites_solution_secondary difmap
_audit_creation_method SHELXL-2014/7
_audit_update_record
;
2015-10-06 deposited with the CCDC.
2016-02-01 downloaded from the CCDC.
;
_cell_angle_alpha 90
_cell_angle_beta 90
_cell_angle_gamma 90
_cell_formula_units_Z 4
_cell_length_a 12.022(2)
_cell_length_b 21.648(4)
_cell_length_c 12.825(3)
_cell_measurement_reflns_used 17660
_cell_measurement_temperature 293(2)
_cell_measurement_theta_max 30.2985
_cell_measurement_theta_min 2.5036
_cell_volume 3337.7(11)
_computing_cell_refinement 'CrystalClear (Rigaku/MSC, 2006)'
_computing_data_collection 'CrystalClear (Rigaku/MSC, 2006)'
_computing_data_reduction 'CrystalClear (Rigaku/MSC, 2006)'
_computing_molecular_graphics 'DIAMOND (Bradenburg, 1999)'
_computing_publication_material 'SHELXL-2014/7 (Sheldrick, 2014)'
_computing_structure_refinement 'SHELXL-2014/7 (Sheldrick, 2014)'
_computing_structure_solution 'SHELXS-97 (Sheldrick, 1990)'
_diffrn_ambient_temperature 293(2)
_diffrn_detector_area_resol_mean 14.6199
_diffrn_measured_fraction_theta_full 0.998
_diffrn_measured_fraction_theta_max 0.998
_diffrn_measurement_device_type 'Rigaku AFC8S'
_diffrn_measurement_method '\w scans'
_diffrn_radiation_type MoK\a
_diffrn_radiation_wavelength 0.71073
_diffrn_reflns_av_R_equivalents 0.0477
_diffrn_reflns_av_unetI/netI 0.0214
_diffrn_reflns_Laue_measured_fraction_full 0.998
_diffrn_reflns_Laue_measured_fraction_max 0.998
_diffrn_reflns_limit_h_max 14
_diffrn_reflns_limit_h_min -14
_diffrn_reflns_limit_k_max 25
_diffrn_reflns_limit_k_min -25
_diffrn_reflns_limit_l_max 15
_diffrn_reflns_limit_l_min -14
_diffrn_reflns_number 26627
_diffrn_reflns_point_group_measured_fraction_full 0.998
_diffrn_reflns_point_group_measured_fraction_max 0.998
_diffrn_reflns_theta_full 25.242
_diffrn_reflns_theta_max 25.250
_diffrn_reflns_theta_min 2.989
_diffrn_source 'fine-focus sealed tube'
_exptl_absorpt_coefficient_mu 0.773
_exptl_absorpt_correction_T_max 1.0000
_exptl_absorpt_correction_T_min 0.7293
_exptl_absorpt_correction_type multi-scan
_exptl_absorpt_process_details 'REQAB, CrystalClear'
_exptl_crystal_colour colorless
_exptl_crystal_density_diffrn 1.477
_exptl_crystal_density_meas ?
_exptl_crystal_density_method 'not measured'
_exptl_crystal_description prism
_exptl_crystal_F_000 1520
_exptl_crystal_size_max 0.450
_exptl_crystal_size_mid 0.350
_exptl_crystal_size_min 0.300
_refine_diff_density_max 0.453
_refine_diff_density_min -0.334
_refine_diff_density_rms 0.055
_refine_ls_extinction_coef 0.0157(13)
_refine_ls_extinction_expression Fc^*^=kFc[1+0.001xFc^2^\l^3^/sin(2\q)]^-1/4^
_refine_ls_extinction_method 'SHELXL-2014/7 (Sheldrick 2014'
_refine_ls_goodness_of_fit_ref 1.099
_refine_ls_hydrogen_treatment constr
_refine_ls_matrix_type full
_refine_ls_number_parameters 233
_refine_ls_number_reflns 3026
_refine_ls_number_restraints 0
_refine_ls_restrained_S_all 1.099
_refine_ls_R_factor_all 0.0550
_refine_ls_R_factor_gt 0.0481
_refine_ls_shift/su_max 0.000
_refine_ls_shift/su_mean 0.000
_refine_ls_structure_factor_coef Fsqd
_refine_ls_weighting_details 'w=1/[\s^2^(Fo^2^)+(0.0752P)^2^+1.8323P] where P=(Fo^2^+2Fc^2^)/3'
_refine_ls_weighting_scheme calc
_refine_ls_wR_factor_gt 0.1305
_refine_ls_wR_factor_ref 0.1417
_reflns_Friedel_coverage 0.000
_reflns_number_gt 2635
_reflns_number_total 3026
_reflns_threshold_expression 'I > 2\s(I)'
_cod_data_source_file c5dt03384e2.cif
_cod_data_source_block Fedmit4BF4-12-30-12
_cod_depositor_comments
;
The following automatic conversions were performed:

'_exptl_crystal_density_meas' value 'not measured' was changed to '?'
- the value is perceived as not measured.

Automatic conversion script
Id: cif_fix_values 4268 2015-11-12 08:31:59Z antanas 

 Adding full bibliography for 7038216--7038219.cif.
;
_cod_original_cell_volume 3337.7(12)
_cod_database_code 7038216
_shelx_shelxl_version_number 2014/7
_shelx_space_group_comment
;
The symmetry employed for this shelxl refinement is uniquely defined
by the following loop, which should always be used as a source of
symmetry information in preference to the above space-group names.
They are only intended as comments.
;
_shelx_estimated_absorpt_t_min 0.722
_shelx_estimated_absorpt_t_max 0.801

loop_
_space_group_symop_operation_xyz
'x, y, z'
'-x+1/2, -y+1/2, z+1/2'
'-x, y, -z+1/2'
'x+1/2, -y+1/2, -z'
'-x, -y, -z'
'x-1/2, y-1/2, -z-1/2'
'x, -y, z-1/2'
'-x-1/2, y-1/2, z'

loop_
_atom_site_label
_atom_site_type_symbol
_atom_site_fract_x
_atom_site_fract_y
_atom_site_fract_z
_atom_site_U_iso_or_equiv
_atom_site_adp_type
_atom_site_occupancy
_atom_site_site_symmetry_order
_atom_site_calc_flag
_atom_site_refinement_flags_posn
_atom_site_refinement_flags_adp
_atom_site_refinement_flags_occupancy
Fe1 Fe 0.0000 0.37882(2) 0.7500 0.0499(2) Uani 1 2 d S T P
S1 S 0.16741(7) 0.32490(4) 0.73084(6) 0.0692(3) Uani 1 1 d . . .
S2 S 0.01925(6) 0.43662(4) 0.90401(6) 0.0626(3) Uani 1 1 d . . .
N1 N 0.2944(2) 0.35387(12) 0.8996(2) 0.0673(7) Uani 1 1 d . . .
N2 N 0.1715(2) 0.28374(12) 0.9334(2) 0.0663(6) Uani 1 1 d . . .
N3 N -0.1858(2) 0.49221(12) 0.8912(2) 0.0637(6) Uani 1 1 d . . .
N4 N -0.1801(2) 0.41727(12) 1.00157(19) 0.0662(6) Uani 1 1 d . . .
C1 C 0.2119(2) 0.32055(13) 0.8574(2) 0.0562(6) Uani 1 1 d . . .
C2 C 0.3047(3) 0.33721(19) 1.0036(3) 0.0822(10) Uani 1 1 d . . .
H2 H 0.3559 0.3532 1.0508 0.099 Uiso 1 1 calc R U .
C3 C 0.2292(3) 0.29471(18) 1.0237(3) 0.0824(10) Uani 1 1 d . . .
H3 H 0.2172 0.2756 1.0876 0.099 Uiso 1 1 calc R U .
C4 C 0.3627(4) 0.3985(2) 0.8442(4) 0.1012(13) Uani 1 1 d . . .
H4A H 0.4159 0.4162 0.8913 0.152 Uiso 1 1 calc R U .
H4B H 0.4012 0.3782 0.7882 0.152 Uiso 1 1 calc R U .
H4C H 0.3162 0.4306 0.8163 0.152 Uiso 1 1 calc R U .
C5 C 0.0802(4) 0.24010(18) 0.9203(4) 0.0944(12) Uani 1 1 d . . .
H5A H 0.0665 0.2193 0.9852 0.142 Uiso 1 1 calc R U .
H5B H 0.0144 0.2619 0.8993 0.142 Uiso 1 1 calc R U .
H5C H 0.0995 0.2103 0.8679 0.142 Uiso 1 1 calc R U .
C6 C -0.1183(2) 0.44918(12) 0.9324(2) 0.0563(6) Uani 1 1 d . . .
C7 C -0.2896(3) 0.48684(18) 0.9341(3) 0.0824(10) Uani 1 1 d . . .
H7 H -0.3514 0.5110 0.9184 0.099 Uiso 1 1 calc R U .
C8 C -0.2857(3) 0.44064(18) 1.0025(3) 0.0832(10) Uani 1 1 d . . .
H8 H -0.3444 0.4268 1.0436 0.100 Uiso 1 1 calc R U .
C9 C -0.1531(3) 0.53943(17) 0.8161(3) 0.0852(11) Uani 1 1 d . . .
H9A H -0.2164 0.5645 0.7989 0.128 Uiso 1 1 calc R U .
H9B H -0.0960 0.5650 0.8458 0.128 Uiso 1 1 calc R U .
H9C H -0.1253 0.5200 0.7541 0.128 Uiso 1 1 calc R U .
C10 C -0.1397(4) 0.36497(18) 1.0632(3) 0.0910(11) Uani 1 1 d . . .
H10A H -0.1987 0.3498 1.1068 0.137 Uiso 1 1 calc R U .
H10B H -0.1154 0.3327 1.0173 0.137 Uiso 1 1 calc R U .
H10C H -0.0786 0.3781 1.1060 0.137 Uiso 1 1 calc R U .
B1 B 0.0000 0.0809(3) 0.7500 0.0713(14) Uani 1 2 d S T P
B2 B 0.0000 0.2639(3) 0.2500 0.0787(16) Uani 1 2 d S T P
F1 F 0.0223(9) 0.0243(3) 0.7839(8) 0.162(4) Uani 0.5 1 d . . P
F11 F 0.0960(10) 0.1071(8) 0.7690(11) 0.207(7) Uani 0.5 1 d . . P
F2 F -0.0864(10) 0.1119(5) 0.7782(11) 0.181(7) Uani 0.5 1 d . . P
F22 F 0.0042(5) 0.0814(5) 0.6411(5) 0.137(3) Uani 0.5 1 d . . P
F3 F -0.0281(9) 0.2180(4) 0.3275(7) 0.139(3) Uani 0.5 1 d . . P
F4 F 0.1102(5) 0.2728(4) 0.2629(7) 0.145(3) Uani 0.5 1 d . . P
F4A F -0.0560(5) 0.3161(3) 0.2808(4) 0.1153(18) Uani 0.5 1 d . . P
F3A F -0.0304(8) 0.2431(4) 0.1595(6) 0.125(3) Uani 0.5 1 d . . P

loop_
_atom_site_aniso_label
_atom_site_aniso_U_11
_atom_site_aniso_U_22
_atom_site_aniso_U_33
_atom_site_aniso_U_23
_atom_site_aniso_U_13
_atom_site_aniso_U_12
Fe1 0.0499(3) 0.0553(4) 0.0444(3) 0.000 -0.0009(2) 0.000
S1 0.0637(5) 0.0928(6) 0.0513(4) -0.0030(4) 0.0030(3) 0.0219(4)
S2 0.0577(4) 0.0757(5) 0.0544(4) -0.0148(3) -0.0070(3) 0.0072(3)
N1 0.0627(15) 0.0714(15) 0.0678(15) -0.0092(12) 0.0000(12) 0.0111(12)
N2 0.0679(15) 0.0714(14) 0.0596(14) 0.0088(12) 0.0006(12) 0.0151(12)
N3 0.0640(14) 0.0676(14) 0.0594(14) -0.0026(11) 0.0026(11) 0.0136(12)
N4 0.0737(16) 0.0693(14) 0.0557(14) -0.0006(11) 0.0051(12) 0.0044(12)
C1 0.0528(14) 0.0614(15) 0.0544(15) -0.0010(12) 0.0023(12) 0.0162(12)
C2 0.081(2) 0.103(3) 0.062(2) -0.0176(18) -0.0215(17) 0.023(2)
C3 0.098(3) 0.093(2) 0.0558(18) 0.0083(17) -0.0044(17) 0.034(2)
C4 0.089(3) 0.095(3) 0.120(4) -0.008(3) 0.013(3) -0.017(2)
C5 0.094(3) 0.087(2) 0.102(3) 0.024(2) 0.004(2) -0.011(2)
C6 0.0642(16) 0.0583(14) 0.0463(14) -0.0071(11) -0.0023(12) 0.0057(12)
C7 0.0651(19) 0.096(2) 0.086(2) -0.007(2) 0.0068(17) 0.0213(17)
C8 0.073(2) 0.098(3) 0.079(2) -0.006(2) 0.0214(18) 0.0037(18)
C9 0.098(3) 0.077(2) 0.080(2) 0.0186(18) 0.009(2) 0.0213(19)
C10 0.116(3) 0.085(2) 0.072(2) 0.0206(19) 0.002(2) 0.003(2)
B1 0.069(3) 0.078(3) 0.067(3) 0.000 -0.008(2) 0.000
B2 0.078(4) 0.094(4) 0.065(3) 0.000 0.004(3) 0.000
F1 0.173(9) 0.106(4) 0.208(13) 0.069(6) -0.024(7) 0.016(5)
F11 0.147(9) 0.298(15) 0.175(10) -0.011(9) -0.059(8) -0.097(9)
F2 0.174(11) 0.139(6) 0.231(14) -0.026(7) 0.149(11) 0.019(6)
F22 0.106(4) 0.230(8) 0.073(3) 0.012(4) -0.008(3) 0.010(5)
F3 0.183(9) 0.143(7) 0.091(5) 0.015(5) 0.020(5) 0.012(5)
F4 0.089(4) 0.180(7) 0.166(7) -0.056(6) 0.001(4) 0.009(4)
F4A 0.132(5) 0.107(4) 0.107(4) -0.014(3) -0.019(3) 0.048(3)
F3A 0.182(9) 0.114(5) 0.078(4) -0.023(4) -0.031(5) -0.017(5)

loop_
_atom_type_symbol
_atom_type_description
_atom_type_scat_dispersion_real
_atom_type_scat_dispersion_imag
_atom_type_scat_source
C C 0.0033 0.0016 'International Tables Vol C Tables 4.2.6.8 and 6.1.1.4'
H H 0.0000 0.0000 'International Tables Vol C Tables 4.2.6.8 and 6.1.1.4'
B B 0.0013 0.0007 'International Tables Vol C Tables 4.2.6.8 and 6.1.1.4'
N N 0.0061 0.0033 'International Tables Vol C Tables 4.2.6.8 and 6.1.1.4'
F F 0.0171 0.0103 'International Tables Vol C Tables 4.2.6.8 and 6.1.1.4'
S S 0.1246 0.1234 'International Tables Vol C Tables 4.2.6.8 and 6.1.1.4'
Fe Fe 0.3463 0.8444 'International Tables Vol C Tables 4.2.6.8 and 6.1.1.4'

loop_
_geom_angle_atom_site_label_1
_geom_angle_atom_site_label_2
_geom_angle_atom_site_label_3
_geom_angle
_geom_angle_site_symmetry_1
_geom_angle_site_symmetry_3
S1 Fe1 S1 120.14(6) 3_556 .
S1 Fe1 S2 105.20(3) 3_556 .
S1 Fe1 S2 105.62(3) . .
S1 Fe1 S2 105.62(3) 3_556 3_556
S1 Fe1 S2 105.20(3) . 3_556
S2 Fe1 S2 115.64(5) . 3_556
C1 S1 Fe1 101.33(9) . .
C6 S2 Fe1 99.68(9) . .
C1 N1 C2 108.3(3) . .
C1 N1 C4 125.3(3) . .
C2 N1 C4 126.3(3) . .
C1 N2 C3 109.0(3) . .
C1 N2 C5 124.8(3) . .
C3 N2 C5 126.2(3) . .
C6 N3 C7 109.5(3) . .
C6 N3 C9 125.6(3) . .
C7 N3 C9 124.8(3) . .
C6 N4 C8 109.2(3) . .
C6 N4 C10 124.7(3) . .
C8 N4 C10 126.1(3) . .
N1 C1 N2 107.0(3) . .
N1 C1 S1 125.8(2) . .
N2 C1 S1 127.2(2) . .
C3 C2 N1 107.9(3) . .
C2 C3 N2 107.7(3) . .
N3 C6 N4 106.3(3) . .
N3 C6 S2 127.5(2) . .
N4 C6 S2 126.2(2) . .
C8 C7 N3 107.2(3) . .
C7 C8 N4 107.8(3) . .
F2 B1 F11 115.6(9) . .
F2 B1 F1 123.5(8) . .
F11 B1 F1 99.3(9) . .
F2 B1 F22 107.7(8) . .
F11 B1 F22 98.6(6) . .
F1 B1 F22 109.2(8) . .
F3A B2 F4 115.9(5) . .
F3A B2 F4A 113.9(5) . .
F4 B2 F4A 109.2(7) . .
F3A B2 F3 108.1(7) . .
F4 B2 F3 104.1(6) . .
F4A B2 F3 104.7(5) . .

loop_
_geom_bond_atom_site_label_1
_geom_bond_atom_site_label_2
_geom_bond_distance
_geom_bond_site_symmetry_2
Fe1 S1 2.3395(9) 3_556
Fe1 S1 2.3395(9) .
Fe1 S2 2.3495(8) .
Fe1 S2 2.3496(8) 3_556
S1 C1 1.711(3) .
S2 C6 1.715(3) .
N1 C1 1.340(4) .
N1 C2 1.387(5) .
N1 C4 1.454(5) .
N2 C1 1.350(4) .
N2 C3 1.370(4) .
N2 C5 1.457(5) .
N3 C6 1.344(4) .
N3 C7 1.369(4) .
N3 C9 1.459(4) .
N4 C6 1.348(4) .
N4 C8 1.366(4) .
N4 C10 1.464(4) .
C2 C3 1.318(6) .
C7 C8 1.331(5) .
B1 F2 1.288(9) .
B1 F11 1.309(10) .
B1 F1 1.326(8) .
B1 F22 1.398(6) .
B2 F3A 1.298(7) .
B2 F4 1.349(7) .
B2 F4A 1.373(7) .
B2 F3 1.444(10) .
